data_2211316
loop_
_publ_author_name
'S. Selvanayagam'
'M. N. Devi'
'D. Velmurugan'
'K. Ravikumar'
'M. Poornachandran'

_publ_section_title 1'-Methyl-4'-phenylindan-2-spiro-2'-pyrrolidine-3'-spiro-1''-cyclooctane-1,3,2''-trione
_journal_coeditor_code CF2061
_journal_issue 12
_journal_name_full 'Acta Crystallographica Section E'
_journal_page_first o5551
_journal_page_last o5553
_journal_paper_doi 10.1107/S1600536806044412
_journal_volume 62
_journal_year 2006
_chemical_formula_iupac 'C26 H27 N O3'
_chemical_formula_moiety 'C26 H27 N O3'
_chemical_formula_sum 'C26 H27 N O3'
_chemical_formula_weight 401.49
_chemical_name_systematic
;
1'-Methyl-4'-phenylindan-2-spiro-2'-pyrrolidine-3'-spiro-1''-cyclooctane-
1,3,2''-trione
;
_space_group_IT_number 14
_symmetry_cell_setting monoclinic
_symmetry_space_group_name_Hall '-P 2ybc'
_symmetry_space_group_name_H-M 'P 1 21/c 1'
_atom_sites_solution_hydrogens geom
_atom_sites_solution_primary direct
_atom_sites_solution_secondary difmap
_audit_creation_method SHELXL-97
_cell_angle_alpha 90.00
_cell_angle_beta 113.7000(10)
_cell_angle_gamma 90.00
_cell_formula_units_Z 4
_cell_length_a 14.3552(8)
_cell_length_b 9.9061(6)
_cell_length_c 15.9692(9)
_cell_measurement_reflns_used 6503
_cell_measurement_temperature 293(2)
_cell_measurement_theta_max 25.75
_cell_measurement_theta_min 2.48
_cell_volume 2079.4(2)
_computing_cell_refinement 'SAINT (Bruker, 2001)'
_computing_data_collection 'SMART (Bruker, 2001)'
_computing_data_reduction SAINT
_computing_molecular_graphics 'ORTEP-3 (Farrugia, 1997) and PLATON (Spek, 2003)'
_computing_publication_material 'SHELXL97 and PARST (Nardelli, 1995)'
_computing_structure_refinement 'SHELXL97 (Sheldrick, 1997)'
_computing_structure_solution 'SHELXS97 (Sheldrick, 1997)'
_diffrn_ambient_temperature 293(2)
_diffrn_measured_fraction_theta_full 0.998
_diffrn_measured_fraction_theta_max 0.976
_diffrn_measurement_device 'Bruker SMART APEX'
_diffrn_measurement_method \w
_diffrn_radiation_monochromator graphite
_diffrn_radiation_source 'fine-focus sealed tube'
_diffrn_radiation_type MoK\a
_diffrn_radiation_wavelength 0.71073
_diffrn_reflns_av_R_equivalents 0.0260
_diffrn_reflns_av_sigmaI/netI 0.0231
_diffrn_reflns_limit_h_max 18
_diffrn_reflns_limit_h_min -18
_diffrn_reflns_limit_k_max 12
_diffrn_reflns_limit_k_min -12
_diffrn_reflns_limit_l_max 21
_diffrn_reflns_limit_l_min -20
_diffrn_reflns_number 23284
_diffrn_reflns_theta_full 25.00
_diffrn_reflns_theta_max 28.01
_diffrn_reflns_theta_min 1.55
_diffrn_standards_decay_% 0
_diffrn_standards_interval_count 0
_diffrn_standards_interval_time 0
_diffrn_standards_number 0
_exptl_absorpt_coefficient_mu 0.083
_exptl_absorpt_correction_type none
_exptl_crystal_colour Colourless
_exptl_crystal_density_diffrn 1.282
_exptl_crystal_density_method 'not measured'
_exptl_crystal_description Block
_exptl_crystal_F_000 856
_exptl_crystal_size_max 0.24
_exptl_crystal_size_mid 0.22
_exptl_crystal_size_min 0.19
_refine_diff_density_max 0.598
_refine_diff_density_min -0.216
_refine_ls_extinction_method none
_refine_ls_goodness_of_fit_ref 1.019
_refine_ls_hydrogen_treatment constr
_refine_ls_matrix_type full
_refine_ls_number_parameters 272
_refine_ls_number_reflns 4895
_refine_ls_number_restraints 0
_refine_ls_restrained_S_all 1.019
_refine_ls_R_factor_all 0.0767
_refine_ls_R_factor_gt 0.0613
_refine_ls_shift/su_max 0.000
_refine_ls_shift/su_mean 0.000
_refine_ls_structure_factor_coef Fsqd
_refine_ls_weighting_details 'calc w=1/[\s^2^(Fo^2^)+(0.0889P)^2^+0.6378P] where P=(Fo^2^+2Fc^2^)/3'
_refine_ls_weighting_scheme calc
_refine_ls_wR_factor_gt 0.1547
_refine_ls_wR_factor_ref 0.1670
_reflns_number_gt 3862
_reflns_number_total 4895
_reflns_threshold_expression I>2\s(I)
_cod_data_source_file cf2061.cif
_cod_data_source_block I
_cod_depositor_comments
;
The following automatic conversions were performed:
'_symmetry_cell_setting' value 'Monoclinic' changed to 'monoclinic'
according to '/home/saulius/struct/CIF-dictionaries/cif_core.dic'
dictionary named 'cif_core.dic' version 2.4.1 from 2010-06-29.

Automatic conversion script
Id: cif_fix_enum 1527 2010-12-29 10:47:43Z saulius 

The following automatic conversions were performed:

'_symmetry_cell_setting' value 'Monoclinic' changed to 'monoclinic'
according to /home/saulius/struct/CIF-dictionaries/cif_core.dic
dictionary named 'cif_core.dic' version 2.4.1 from 2010-06-29.

Automatic conversion script
Id: cif_fix_values 1715 2011-07-08 13:25:40Z adriana 
;
_cod_original_sg_symbol_H-M 'P 21/c'
_cod_database_code 2211316
_cod_database_fobs_code 2211316

loop_
_symmetry_equiv_pos_as_xyz
'x, y, z'
'-x, y+1/2, -z+1/2'
'-x, -y, -z'
'x, -y-1/2, z-1/2'

loop_
_atom_site_type_symbol
_atom_site_label
_atom_site_fract_x
_atom_site_fract_y
_atom_site_fract_z
_atom_site_U_iso_or_equiv
_atom_site_adp_type
_atom_site_calc_flag
_atom_site_refinement_flags
_atom_site_occupancy
N N1 0.11396(12) 0.51225(17) 0.48481(11) 0.0497(4) Uani d . 1
O O1 0.30743(12) 0.62835(16) 0.48188(11) 0.0675(4) Uani d . 1
O O2 0.01162(10) 0.38437(16) 0.30966(10) 0.0615(4) Uani d . 1
O O3 0.11081(11) 0.14531(15) 0.47676(9) 0.0575(4) Uani d . 1
C C1 0.16898(12) 0.46080(17) 0.43284(11) 0.0403(4) Uani d . 1
C C2 0.22520(12) 0.32934(16) 0.48804(10) 0.0359(3) Uani d . 1
C C3 0.22285(13) 0.35375(18) 0.58518(11) 0.0412(4) Uani d . 1
H H3 0.1721 0.2913 0.5897 0.049 Uiso calc R 1
C C4 0.17952(16) 0.4958(2) 0.58069(13) 0.0535(5) Uani d . 1
H H4A 0.1411 0.5029 0.6185 0.064 Uiso calc R 1
H H4B 0.2333 0.5629 0.6004 0.064 Uiso calc R 1
C C5 0.06928(18) 0.6464(2) 0.45974(16) 0.0662(6) Uani d . 1
H H5A 0.1224 0.7117 0.4711 0.099 Uiso calc R 1
H H5B 0.0314 0.6682 0.4956 0.099 Uiso calc R 1
H H5C 0.0247 0.6475 0.3960 0.099 Uiso calc R 1
C C6 0.24463(14) 0.56397(18) 0.42099(13) 0.0462(4) Uani d . 1
C C7 0.22103(14) 0.57730(18) 0.32238(13) 0.0470(4) Uani d . 1
C C8 0.27179(18) 0.6509(2) 0.27928(17) 0.0608(5) Uani d . 1
H H8 0.3307 0.6991 0.3127 0.073 Uiso calc R 1
C C9 0.2312(2) 0.6495(2) 0.18491(18) 0.0707(7) Uani d . 1
H H9 0.2636 0.6980 0.1545 0.085 Uiso calc R 1
C C10 0.1440(2) 0.5784(2) 0.13436(16) 0.0683(6) Uani d . 1
H H10 0.1187 0.5803 0.0708 0.082 Uiso calc R 1
C C11 0.09410(16) 0.5050(2) 0.17641(14) 0.0571(5) Uani d . 1
H H11 0.0354 0.4569 0.1424 0.069 Uiso calc R 1
C C12 0.13379(14) 0.50468(18) 0.27124(12) 0.0456(4) Uani d . 1
C C13 0.09309(13) 0.43910(18) 0.33261(12) 0.0437(4) Uani d . 1
C C14 0.33186(12) 0.31379(18) 0.48606(11) 0.0409(4) Uani d . 1
H H14A 0.3222 0.3147 0.4224 0.049 Uiso calc R 1
H H14B 0.3704 0.3942 0.5140 0.049 Uiso calc R 1
C C15 0.39954(14) 0.1917(2) 0.53107(12) 0.0492(4) Uani d . 1
H H15A 0.4599 0.1990 0.5182 0.059 Uiso calc R 1
H H15B 0.4216 0.2020 0.5967 0.059 Uiso calc R 1
C C16 0.3603(2) 0.0498(2) 0.50762(17) 0.0716(7) Uani d . 1
H H16A 0.3067 0.0369 0.5293 0.086 Uiso calc R 1
H H16B 0.4151 -0.0114 0.5420 0.086 Uiso calc R 1
C C17 0.3191(2) 0.0072(3) 0.40831(18) 0.0747(7) Uani d . 1
H H17A 0.3422 -0.0838 0.4049 0.090 Uiso calc R 1
H H17B 0.3474 0.0661 0.3760 0.090 Uiso calc R 1
C C18 0.20404(18) 0.0106(2) 0.36002(15) 0.0622(5) Uani d . 1
H H18A 0.1755 -0.0465 0.3931 0.075 Uiso calc R 1
H H18B 0.1842 -0.0269 0.2992 0.075 Uiso calc R 1
C C19 0.15843(15) 0.15170(19) 0.35173(12) 0.0479(4) Uani d . 1
H H19A 0.1963 0.2135 0.3301 0.057 Uiso calc R 1
H H19B 0.0887 0.1499 0.3066 0.057 Uiso calc R 1
C C20 0.15985(12) 0.20390(17) 0.44215(11) 0.0409(4) Uani d . 1
C C21 0.32018(12) 0.32937(17) 0.66870(10) 0.0379(4) Uani d . 1
C C22 0.40125(14) 0.41944(18) 0.69695(12) 0.0449(4) Uani d . 1
H H22 0.3962 0.4989 0.6644 0.054 Uiso calc R 1
C C23 0.48941(14) 0.3922(2) 0.77302(13) 0.0503(4) Uani d . 1
H H23 0.5430 0.4534 0.7908 0.060 Uiso calc R 1
C C24 0.49864(14) 0.2758(2) 0.82259(12) 0.0505(4) Uani d . 1
H H24 0.5585 0.2575 0.8732 0.061 Uiso calc R 1
C C25 0.41858(15) 0.18653(18) 0.79663(12) 0.0466(4) Uani d . 1
H H25 0.4238 0.1080 0.8302 0.056 Uiso calc R 1
C C26 0.32988(13) 0.21345(18) 0.72035(11) 0.0424(4) Uani d . 1
H H26 0.2760 0.1527 0.7036 0.051 Uiso calc R 1

loop_
_atom_site_aniso_label
_atom_site_aniso_U_11
_atom_site_aniso_U_22
_atom_site_aniso_U_33
_atom_site_aniso_U_12
_atom_site_aniso_U_13
_atom_site_aniso_U_23
N1 0.0466(8) 0.0542(9) 0.0468(9) 0.0119(7) 0.0171(7) -0.0014(7)
O1 0.0661(9) 0.0580(9) 0.0642(9) -0.0195(7) 0.0115(8) -0.0082(7)
O2 0.0387(7) 0.0774(10) 0.0534(8) -0.0061(7) 0.0029(6) 0.0057(7)
O3 0.0614(8) 0.0610(9) 0.0512(8) -0.0228(7) 0.0238(7) -0.0068(6)
C1 0.0369(8) 0.0415(9) 0.0382(8) 0.0006(7) 0.0105(7) -0.0007(7)
C2 0.0331(7) 0.0407(8) 0.0301(7) -0.0008(6) 0.0088(6) -0.0007(6)
C3 0.0393(8) 0.0498(9) 0.0337(8) -0.0050(7) 0.0139(7) -0.0053(7)
C4 0.0534(11) 0.0613(12) 0.0440(10) 0.0085(9) 0.0176(8) -0.0081(9)
C5 0.0646(13) 0.0606(13) 0.0669(14) 0.0211(10) 0.0198(11) -0.0027(10)
C6 0.0438(9) 0.0375(9) 0.0523(10) 0.0014(7) 0.0143(8) -0.0004(7)
C7 0.0513(10) 0.0355(8) 0.0541(10) 0.0088(7) 0.0212(8) 0.0060(7)
C8 0.0707(13) 0.0413(10) 0.0789(15) 0.0051(9) 0.0389(12) 0.0088(10)
C9 0.1005(19) 0.0533(12) 0.0776(16) 0.0208(12) 0.0559(15) 0.0251(11)
C10 0.0928(17) 0.0629(13) 0.0539(12) 0.0284(13) 0.0343(12) 0.0195(10)
C11 0.0611(12) 0.0573(12) 0.0460(10) 0.0191(9) 0.0143(9) 0.0076(9)
C12 0.0478(9) 0.0426(9) 0.0428(9) 0.0143(7) 0.0146(8) 0.0066(7)
C13 0.0388(9) 0.0443(9) 0.0406(9) 0.0071(7) 0.0080(7) 0.0035(7)
C14 0.0356(8) 0.0488(9) 0.0370(8) -0.0002(7) 0.0131(7) -0.0008(7)
C15 0.0419(9) 0.0613(11) 0.0395(9) 0.0107(8) 0.0111(7) -0.0001(8)
C16 0.0736(15) 0.0579(13) 0.0650(14) 0.0167(11) 0.0087(11) 0.0087(11)
C17 0.0829(16) 0.0577(13) 0.0736(16) 0.0143(12) 0.0209(13) -0.0112(11)
C18 0.0742(14) 0.0506(11) 0.0538(12) -0.0037(10) 0.0173(10) -0.0142(9)
C19 0.0512(10) 0.0486(10) 0.0366(9) -0.0056(8) 0.0101(8) -0.0049(7)
C20 0.0381(8) 0.0420(9) 0.0363(8) -0.0022(7) 0.0086(7) 0.0011(7)
C21 0.0418(8) 0.0418(8) 0.0300(7) -0.0046(7) 0.0144(6) -0.0046(6)
C22 0.0495(9) 0.0421(9) 0.0382(9) -0.0075(8) 0.0126(7) 0.0005(7)
C23 0.0464(10) 0.0535(10) 0.0435(9) -0.0102(8) 0.0101(8) -0.0061(8)
C24 0.0474(10) 0.0574(11) 0.0389(9) 0.0064(8) 0.0093(8) -0.0004(8)
C25 0.0583(11) 0.0414(9) 0.0434(9) 0.0069(8) 0.0238(8) 0.0048(7)
C26 0.0474(9) 0.0413(9) 0.0421(9) -0.0064(7) 0.0217(7) -0.0056(7)

loop_
_atom_type_symbol
_atom_type_description
_atom_type_scat_dispersion_real
_atom_type_scat_dispersion_imag
_atom_type_scat_source
C C 0.0033 0.0016 'International Tables Vol C Tables 4.2.6.8 and 6.1.1.4'
H H 0.0000 0.0000 'International Tables Vol C Tables 4.2.6.8 and 6.1.1.4'
N N 0.0061 0.0033 'International Tables Vol C Tables 4.2.6.8 and 6.1.1.4'
O O 0.0106 0.0060 'International Tables Vol C Tables 4.2.6.8 and 6.1.1.4'

loop_
_geom_angle_atom_site_label_1
_geom_angle_atom_site_label_2
_geom_angle_atom_site_label_3
_geom_angle
_geom_angle_publ_flag
C4 N1 C1 107.10(10) y
C4 N1 C5 114.8(2) y
C1 N1 C5 116.4(2) y
N1 C1 C13 108.79(13) ?
N1 C1 C6 113.96(14) ?
C13 C1 C6 101.59(14) ?
N1 C1 C2 103.98(13) ?
C13 C1 C2 116.56(13) ?
C6 C1 C2 112.32(13) ?
C20 C2 C14 108.97(13) ?
C20 C2 C3 109.76(13) ?
C14 C2 C3 116.40(13) ?
C20 C2 C1 108.46(12) ?
C14 C2 C1 110.70(13) ?
C3 C2 C1 102.18(12) ?
C21 C3 C4 113.72(14) ?
C21 C3 C2 117.60(13) ?
C4 C3 C2 105.26(14) ?
C21 C3 H3 106.5 ?
C4 C3 H3 106.5 ?
C2 C3 H3 106.5 ?
N1 C4 C3 103.42(14) ?
N1 C4 H4A 111.1 ?
C3 C4 H4A 111.1 ?
N1 C4 H4B 111.1 ?
C3 C4 H4B 111.1 ?
H4A C4 H4B 109.0 ?
N1 C5 H5A 109.5 ?
N1 C5 H5B 109.5 ?
H5A C5 H5B 109.5 ?
N1 C5 H5C 109.5 ?
H5A C5 H5C 109.5 ?
H5B C5 H5C 109.5 ?
O1 C6 C7 126.00(18) ?
O1 C6 C1 125.43(18) ?
C7 C6 C1 108.41(15) ?
C12 C7 C8 120.50(19) ?
C12 C7 C6 110.28(16) ?
C8 C7 C6 129.20(19) ?
C9 C8 C7 117.3(2) ?
C9 C8 H8 121.3 ?
C7 C8 H8 121.3 ?
C10 C9 C8 122.0(2) ?
C10 C9 H9 119.0 ?
C8 C9 H9 119.0 ?
C11 C10 C9 120.9(2) ?
C11 C10 H10 119.5 ?
C9 C10 H10 119.5 ?
C10 C11 C12 118.0(2) ?
C10 C11 H11 121.0 ?
C12 C11 H11 121.0 ?
C11 C12 C7 121.20(19) ?
C11 C12 C13 128.81(19) ?
C7 C12 C13 109.93(16) ?
O2 C13 C12 126.17(17) ?
O2 C13 C1 124.83(17) ?
C12 C13 C1 108.87(15) ?
C15 C14 C2 120.80(15) ?
C15 C14 H14A 107.1 ?
C2 C14 H14A 107.1 ?
C15 C14 H14B 107.1 ?
C2 C14 H14B 107.1 ?
H14A C14 H14B 106.8 ?
C16 C15 C14 121.04(16) ?
C16 C15 H15A 107.1 ?
C14 C15 H15A 107.1 ?
C16 C15 H15B 107.1 ?
C14 C15 H15B 107.1 ?
H15A C15 H15B 106.8 ?
C15 C16 C17 118.1(2) ?
C15 C16 H16A 107.8 ?
C17 C16 H16A 107.8 ?
C15 C16 H16B 107.8 ?
C17 C16 H16B 107.8 ?
H16A C16 H16B 107.1 ?
C16 C17 C18 114.5(2) ?
C16 C17 H17A 108.6 ?
C18 C17 H17A 108.6 ?
C16 C17 H17B 108.6 ?
C18 C17 H17B 108.6 ?
H17A C17 H17B 107.6 ?
C17 C18 C19 113.96(18) ?
C17 C18 H18A 108.8 ?
C19 C18 H18A 108.8 ?
C17 C18 H18B 108.8 ?
C19 C18 H18B 108.8 ?
H18A C18 H18B 107.7 ?
C20 C19 C18 112.71(15) ?
C20 C19 H19A 109.0 ?
C18 C19 H19A 109.0 ?
C20 C19 H19B 109.0 ?
C18 C19 H19B 109.0 ?
H19A C19 H19B 107.8 ?
O3 C20 C19 118.87(16) ?
O3 C20 C2 121.53(15) ?
C19 C20 C2 119.59(14) ?
C26 C21 C22 117.86(15) ?
C26 C21 C3 119.49(15) ?
C22 C21 C3 122.64(15) ?
C23 C22 C21 120.72(17) ?
C23 C22 H22 119.6 ?
C21 C22 H22 119.6 ?
C24 C23 C22 120.78(17) ?
C24 C23 H23 119.6 ?
C22 C23 H23 119.6 ?
C23 C24 C25 119.35(16) ?
C23 C24 H24 120.3 ?
C25 C24 H24 120.3 ?
C24 C25 C26 120.09(16) ?
C24 C25 H25 120.0 ?
C26 C25 H25 120.0 ?
C21 C26 C25 121.18(16) ?
C21 C26 H26 119.4 ?
C25 C26 H26 119.4 ?

loop_
_geom_bond_atom_site_label_1
_geom_bond_atom_site_label_2
_geom_bond_distance
_geom_bond_publ_flag
N1 C4 1.449(2) y
N1 C1 1.449(2) y
N1 C5 1.460(3) y
O1 C6 1.208(2) y
O2 C13 1.205(2) y
O3 C20 1.205(2) y
C1 C13 1.547(2) ?
C1 C6 1.557(2) ?
C1 C2 1.598(2) y
C2 C20 1.552(2) ?
C2 C14 1.552(2) ?
C2 C3 1.584(2) y
C3 C21 1.514(2) ?
C3 C4 1.529(3) y
C3 H3 0.980 ?
C4 H4A 0.970 ?
C4 H4B 0.970 ?
C5 H5A 0.960 ?
C5 H5B 0.960 ?
C5 H5C 0.960 ?
C6 C7 1.477(3) ?
C7 C12 1.389(3) ?
C7 C8 1.393(3) ?
C8 C9 1.380(3) ?
C8 H8 0.930 ?
C9 C10 1.379(4) ?
C9 H9 0.930 ?
C10 C11 1.371(3) ?
C10 H10 0.930 ?
C11 C12 1.387(3) ?
C11 H11 0.930 ?
C12 C13 1.478(3) ?
C14 C15 1.537(2) ?
C14 H14A 0.970 ?
C14 H14B 0.970 ?
C15 C16 1.505(3) ?
C15 H15A 0.970 ?
C15 H15B 0.970 ?
C16 C17 1.513(4) ?
C16 H16A 0.970 ?
C16 H16B 0.970 ?
C17 C18 1.516(3) ?
C17 H17A 0.970 ?
C17 H17B 0.970 ?
C18 C19 1.526(3) ?
C18 H18A 0.970 ?
C18 H18B 0.970 ?
C19 C20 1.526(2) ?
C19 H19A 0.970 ?
C19 H19B 0.970 ?
C21 C26 1.388(2) ?
C21 C22 1.390(2) ?
C22 C23 1.384(3) ?
C22 H22 0.930 ?
C23 C24 1.375(3) ?
C23 H23 0.930 ?
C24 C25 1.375(3) ?
C24 H24 0.930 ?
C25 C26 1.389(3) ?
C25 H25 0.930 ?
C26 H26 0.930 ?

loop_
_geom_hbond_atom_site_label_D
_geom_hbond_atom_site_label_H
_geom_hbond_atom_site_label_A
_geom_hbond_distance_DH
_geom_hbond_distance_HA
_geom_hbond_distance_DA
_geom_hbond_angle_DHA
C3 H3 O3 0.98 2.20 2.759(2) 115
C4 H4B O1 0.97 2.60 3.149(3) 116
C14 H14B O1 0.97 2.47 3.133(2) 126
C19 H19B O2 0.97 2.58 3.011(2) 107

loop_
_geom_torsion_atom_site_label_1
_geom_torsion_atom_site_label_2
_geom_torsion_atom_site_label_3
_geom_torsion_atom_site_label_4
_geom_torsion
C4 N1 C1 C13 164.40(15)
C5 N1 C1 C13 -65.7(2)
C4 N1 C1 C6 -83.05(18)
C5 N1 C1 C6 46.9(2)
C4 N1 C1 C2 39.55(18)
C5 N1 C1 C2 169.47(16)
N1 C1 C2 C20 96.89(15)
C13 C1 C2 C20 -22.82(19)
C6 C1 C2 C20 -139.43(14)
N1 C1 C2 C14 -143.60(13)
C13 C1 C2 C14 96.69(16)
C6 C1 C2 C14 -19.93(18)
N1 C1 C2 C3 -19.00(15)
C13 C1 C2 C3 -138.71(14)
C6 C1 C2 C3 104.68(15)
C20 C2 C3 C21 111.11(16)
C14 C2 C3 C21 -13.2(2)
C1 C2 C3 C21 -133.94(15)
C20 C2 C3 C4 -121.08(15)
C14 C2 C3 C4 114.59(16)
C1 C2 C3 C4 -6.13(16)
C1 N1 C4 C3 -43.85(19)
C5 N1 C4 C3 -174.65(17)
C21 C3 C4 N1 159.36(15)
C2 C3 C4 N1 29.25(18)
N1 C1 C6 O1 49.9(2)
C13 C1 C6 O1 166.69(18)
C2 C1 C6 O1 -68.0(2)
N1 C1 C6 C7 -125.74(15)
C13 C1 C6 C7 -8.93(17)
C2 C1 C6 C7 116.35(15)
O1 C6 C7 C12 -169.90(19)
C1 C6 C7 C12 5.69(19)
O1 C6 C7 C8 8.8(3)
C1 C6 C7 C8 -175.59(18)
C12 C7 C8 C9 0.7(3)
C6 C7 C8 C9 -177.86(19)
C7 C8 C9 C10 -0.1(3)
C8 C9 C10 C11 -0.4(3)
C9 C10 C11 C12 0.1(3)
C10 C11 C12 C7 0.5(3)
C10 C11 C12 C13 177.37(18)
C8 C7 C12 C11 -1.0(3)
C6 C7 C12 C11 177.86(16)
C8 C7 C12 C13 -178.37(16)
C6 C7 C12 C13 0.5(2)
C11 C12 C13 O2 -7.7(3)
C7 C12 C13 O2 169.41(19)
C11 C12 C13 C1 176.36(17)
C7 C12 C13 C1 -6.52(19)
N1 C1 C13 O2 -46.2(2)
C6 C1 C13 O2 -166.75(18)
C2 C1 C13 O2 70.8(2)
N1 C1 C13 C12 129.75(15)
C6 C1 C13 C12 9.24(17)
C2 C1 C13 C12 -113.17(16)
C20 C2 C14 C15 -58.27(19)
C3 C2 C14 C15 66.5(2)
C1 C2 C14 C15 -177.47(14)
C2 C14 C15 C16 53.3(3)
C14 C15 C16 C17 56.2(3)
C15 C16 C17 C18 -99.6(3)
C16 C17 C18 C19 64.4(3)
C17 C18 C19 C20 -74.3(2)
C18 C19 C20 O3 -63.7(2)
C18 C19 C20 C2 115.45(18)
C14 C2 C20 O3 133.51(17)
C3 C2 C20 O3 5.0(2)
C1 C2 C20 O3 -105.90(18)
C14 C2 C20 C19 -45.61(19)
C3 C2 C20 C19 -174.15(14)
C1 C2 C20 C19 74.97(18)
C4 C3 C21 C26 132.01(17)
C2 C3 C21 C26 -104.35(18)
C4 C3 C21 C22 -47.5(2)
C2 C3 C21 C22 76.1(2)
C26 C21 C22 C23 1.4(3)
C3 C21 C22 C23 -179.07(16)
C21 C22 C23 C24 -0.3(3)
C22 C23 C24 C25 -0.8(3)
C23 C24 C25 C26 0.8(3)
C22 C21 C26 C25 -1.5(2)
C3 C21 C26 C25 179.00(15)
C24 C25 C26 C21 0.4(3)
